data_1514567
loop_
_publ_author_name
'Za\"im, Amir'
'Favera, Natalia Dalla'
'Gu\'en\'ee, Laure'
'Nozary, Homayoun'
'Hoang, Thi Nhu Y.'
'Eliseeva, Svetlana V.'
'Petoud, St\'ephane'
'Piguet, Claude'

_publ_section_title
;
 Lanthanide hexafluoroacetylacetonates vs. nitrates for the controlled
 loading of luminescent polynuclear single-stranded oligomers
;
_journal_issue 3
_journal_name_full 'Chemical Science'
_journal_page_first 1125
_journal_paper_doi 10.1039/c2sc21982d
_journal_volume 4
_journal_year 2013
_chemical_formula_moiety 'C34 H25 F18 Lu N4 O7, 2(C2 H3 N)'
_chemical_formula_sum 'C38 H31 F18 Lu N6 O7'
_chemical_formula_weight 1200.66
_chemical_name_systematic
;
?
;
_space_group_IT_number 2
_symmetry_cell_setting triclinic
_symmetry_space_group_name_Hall '-P 1'
_symmetry_space_group_name_H-M 'P -1'
_atom_sites_solution_hydrogens geom
_atom_sites_solution_primary direct
_atom_sites_solution_secondary difmap
_audit_creation_method SHELXL-97
_cell_angle_alpha 77.3039(16)
_cell_angle_beta 72.1925(19)
_cell_angle_gamma 68.6551(17)
_cell_formula_units_Z 2
_cell_length_a 12.2354(2)
_cell_length_b 14.4044(2)
_cell_length_c 14.8029(3)
_cell_measurement_reflns_used 27244
_cell_measurement_temperature 180(2)
_cell_measurement_theta_max 73.2353
_cell_measurement_theta_min 3.1567
_cell_volume 2296.17(8)
_computing_cell_refinement
;
CrysAlisPro, Oxford Diffraction Ltd.,
Version 1.171.34.44 (release 25-10-2010 CrysAlis171 .NET)
(compiled Oct 25 2010,18:11:34)
;
_computing_data_collection
;
CrysAlisPro, Oxford Diffraction Ltd.,
Version 1.171.34.44 (release 25-10-2010 CrysAlis171 .NET)
(compiled Oct 25 2010,18:11:34)
;
_computing_data_reduction
;
CrysAlisPro, Oxford Diffraction Ltd.,
Version 1.171.34.44 (release 25-10-2010 CrysAlis171 .NET)
(compiled Oct 25 2010,18:11:34)
;
_computing_molecular_graphics 'Ortep 3 (Farrugia, 1997)'
_computing_publication_material 'SHELX_Acta (Sheldrick, 2008)'
_computing_structure_refinement 'SHELXL-97 (Sheldrick, 2008)'
_computing_structure_solution 'SIR97 (Sheldrick, 2008)'
_diffrn_ambient_temperature 180(2)
_diffrn_detector_area_resol_mean 10.4679
_diffrn_measured_fraction_theta_full 0.984
_diffrn_measured_fraction_theta_max 0.984
_diffrn_measurement_device_type 'SuperNova, Dual, Cu at zero, Atlas'
_diffrn_measurement_method '\w scans'
_diffrn_radiation_monochromator mirror
_diffrn_radiation_source 'SuperNova (Cu) X-ray Source'
_diffrn_radiation_type CuK\a
_diffrn_radiation_wavelength 1.54184
_diffrn_reflns_av_R_equivalents 0.0283
_diffrn_reflns_av_sigmaI/netI 0.0211
_diffrn_reflns_limit_h_max 15
_diffrn_reflns_limit_h_min -14
_diffrn_reflns_limit_k_max 17
_diffrn_reflns_limit_k_min -17
_diffrn_reflns_limit_l_max 18
_diffrn_reflns_limit_l_min -18
_diffrn_reflns_number 34152
_diffrn_reflns_theta_full 73.39
_diffrn_reflns_theta_max 73.39
_diffrn_reflns_theta_min 3.16
_exptl_absorpt_coefficient_mu 5.275
_exptl_absorpt_correction_T_max 0.702
_exptl_absorpt_correction_T_min 0.424
_exptl_absorpt_correction_type analytical
_exptl_absorpt_process_details
;
CrysAlisPro, Oxford Diffraction Ltd.,
Version 1.171.34.44 (release 25-10-2010 CrysAlis171 .NET)
(compiled Oct 25 2010,18:11:34)
Analytical numeric absorption correction using a multifaceted crystal
model based on expressions derived by R.C. Clark & J.S. Reid.
(Clark, R. C. & Reid, J. S. (1995). Acta Cryst. A51, 887-897)
;
_exptl_crystal_colour colourless
_exptl_crystal_density_diffrn 1.737
_exptl_crystal_density_method 'not measured'
_exptl_crystal_description prism
_exptl_crystal_F_000 1180
_exptl_crystal_size_max 0.2763
_exptl_crystal_size_mid 0.1604
_exptl_crystal_size_min 0.0985
_refine_diff_density_max 0.801
_refine_diff_density_min -0.526
_refine_diff_density_rms 0.068
_refine_ls_extinction_method none
_refine_ls_goodness_of_fit_ref 1.037
_refine_ls_hydrogen_treatment constr
_refine_ls_matrix_type full
_refine_ls_number_parameters 634
_refine_ls_number_reflns 9099
_refine_ls_number_restraints 0
_refine_ls_restrained_S_all 1.037
_refine_ls_R_factor_all 0.0277
_refine_ls_R_factor_gt 0.0264
_refine_ls_shift/su_max 0.002
_refine_ls_shift/su_mean 0.000
_refine_ls_structure_factor_coef Fsqd
_refine_ls_weighting_details 'calc w=1/[\s^2^(Fo^2^)+(0.0392P)^2^+2.0344P] where P=(Fo^2^+2Fc^2^)/3'
_refine_ls_weighting_scheme calc
_refine_ls_wR_factor_gt 0.0693
_refine_ls_wR_factor_ref 0.0704
_reflns_number_gt 8704
_reflns_number_total 9099
_reflns_threshold_expression >2sigma(I)
_cod_data_source_file c2sc21982d.txt
_cod_data_source_block 5
_cod_original_cell_volume 2296.18(8)
_cod_database_code 1514567

loop_
_symmetry_equiv_pos_as_xyz
'x, y, z'
'-x, -y, -z'

loop_
_atom_site_label
_atom_site_type_symbol
_atom_site_fract_x
_atom_site_fract_y
_atom_site_fract_z
_atom_site_U_iso_or_equiv
_atom_site_adp_type
_atom_site_occupancy
_atom_site_symmetry_multiplicity
_atom_site_calc_flag
_atom_site_refinement_flags
Lu1 Lu 0.674307(10) 0.292954(8) 0.765264(8) 0.02567(5) Uani 1 1 d .
F14 F 0.4388(2) 0.06660(16) 0.9267(2) 0.0795(7) Uani 1 1 d .
F16 F 0.22131(19) 0.47621(18) 1.01578(17) 0.0748(7) Uani 1 1 d .
F17 F 0.26202(19) 0.16698(18) 0.9420(2) 0.0773(7) Uani 1 1 d .
F19 F 1.1091(3) 0.2283(3) 0.4651(3) 0.1187(13) Uani 1 1 d .
F20 F 0.3097(4) 0.56434(19) 0.9049(2) 0.155(2) Uani 1 1 d .
F21 F 0.3788(3) 0.4936(3) 1.0251(3) 0.1307(15) Uani 1 1 d .
F22 F 0.3670(3) 0.1290(3) 0.80511(18) 0.1102(12) Uani 1 1 d .
F23 F 0.8143(3) -0.00931(16) 0.5912(2) 0.0962(10) Uani 1 1 d .
F24 F 0.8430(3) 0.0623(2) 0.45204(17) 0.0903(9) Uani 1 1 d .
F25 F 0.6654(2) 0.0917(2) 0.5387(3) 0.1008(11) Uani 1 1 d .
F26 F 1.0918(2) 0.2697(3) 0.5956(2) 0.1014(10) Uani 1 1 d .
F27 F 1.0118(2) 0.3783(2) 0.4964(3) 0.1102(12) Uani 1 1 d .
F28 F 0.9834(3) -0.0465(2) 0.7457(2) 0.1032(10) Uani 1 1 d .
F29 F 1.0298(3) -0.0644(2) 0.8743(2) 0.1212(13) Uani 1 1 d .
F30 F 1.0711(2) 0.0440(2) 0.7609(3) 0.1271(14) Uani 1 1 d .
F31 F 0.7034(3) 0.0619(2) 1.13253(16) 0.0890(8) Uani 1 1 d .
F32 F 0.6739(4) 0.2164(3) 1.11719(18) 0.1319(16) Uani 1 1 d .
F33 F 0.5400(2) 0.1611(3) 1.10845(17) 0.0990(10) Uani 1 1 d .
O1 O 0.79830(16) 0.32484(13) 0.83576(13) 0.0324(4) Uani 1 1 d .
O2 O 0.50825(17) 0.39940(14) 0.86227(13) 0.0347(4) Uani 1 1 d .
O3 O 0.52483(16) 0.21998(14) 0.80572(13) 0.0337(4) Uani 1 1 d .
O4 O 0.70005(16) 0.20053(13) 0.64223(13) 0.0327(4) Uani 1 1 d .
O5 O 0.84509(16) 0.30924(13) 0.64108(13) 0.0332(4) Uani 1 1 d .
O6 O 0.64422(17) 0.22156(14) 0.92935(13) 0.0368(4) Uani 1 1 d .
O7 O 0.82367(17) 0.13984(13) 0.77778(13) 0.0358(4) Uani 1 1 d .
N1 N 0.68110(18) 0.46929(15) 0.72848(14) 0.0269(4) Uani 1 1 d .
N1S N 0.8507(6) -0.2454(4) 0.8109(7) 0.165(3) Uani 1 1 d .
N2 N 0.9546(2) 0.38331(18) 0.80462(17) 0.0371(5) Uani 1 1 d .
N2S N 0.5119(5) -0.1170(3) 0.6139(4) 0.1163(18) Uani 1 1 d .
N3 N 0.53930(18) 0.41177(15) 0.66504(14) 0.0279(4) Uani 1 1 d .
N4 N 0.42326(19) 0.56655(15) 0.62090(15) 0.0293(4) Uani 1 1 d .
C1 C 0.5957(2) 0.54545(18) 0.69401(17) 0.0301(5) Uani 1 1 d .
C1S C 0.6957(5) -0.0708(4) 0.8140(4) 0.0962(16) Uani 1 1 d .
H1SB H 0.7316 -0.0228 0.7686 0.144 Uiso 1 1 calc R
H1SC H 0.6703 -0.0512 0.8785 0.144 Uiso 1 1 calc R
H1SA H 0.6252 -0.0713 0.7960 0.144 Uiso 1 1 calc R
C2 C 0.5878(3) 0.6446(2) 0.6915(2) 0.0431(7) Uani 1 1 d .
H2 H 0.5258 0.6981 0.6685 0.052 Uiso 1 1 calc R
C2S C 0.7826(6) -0.1683(4) 0.8126(5) 0.0923(16) Uani 1 1 d .
C3 C 0.6714(3) 0.6644(2) 0.7229(2) 0.0481(7) Uani 1 1 d .
H3 H 0.6674 0.7318 0.7213 0.058 Uiso 1 1 calc R
C3S C 0.3391(5) 0.0494(3) 0.6242(4) 0.0829(13) Uani 1 1 d .
H3SA H 0.3348 0.0818 0.5592 0.124 Uiso 1 1 calc R
H3SC H 0.3534 0.0934 0.6581 0.124 Uiso 1 1 calc R
H3SB H 0.2625 0.0367 0.6583 0.124 Uiso 1 1 calc R
C4 C 0.7606(3) 0.5862(2) 0.7567(2) 0.0390(6) Uani 1 1 d .
H4 H 0.8190 0.5985 0.7784 0.047 Uiso 1 1 calc R
C4S C 0.4361(5) -0.0438(3) 0.6196(3) 0.0699(11) Uani 1 1 d .
C5 C 0.7627(2) 0.48882(19) 0.75794(17) 0.0298(5) Uani 1 1 d .
C6 C 0.8436(2) 0.39394(19) 0.80105(17) 0.0299(5) Uani 1 1 d .
C7 C 1.0276(3) 0.4483(3) 0.7498(2) 0.0490(7) Uani 1 1 d .
H7A H 0.9819 0.5004 0.7070 0.059 Uiso 1 1 calc R
H7B H 1.1031 0.4075 0.7092 0.059 Uiso 1 1 calc R
C8 C 1.0599(4) 0.4988(3) 0.8126(3) 0.0650(10) Uani 1 1 d .
H8B H 1.1121 0.5379 0.7726 0.098 Uiso 1 1 calc R
H8C H 1.1028 0.4477 0.8567 0.098 Uiso 1 1 calc R
H8A H 0.9857 0.5436 0.8493 0.098 Uiso 1 1 calc R
C9 C 1.0192(3) 0.2876(2) 0.8540(2) 0.0477(7) Uani 1 1 d .
H9B H 1.1070 0.2785 0.8343 0.057 Uiso 1 1 calc R
H9A H 1.0072 0.2316 0.8338 0.057 Uiso 1 1 calc R
C10 C 0.9767(4) 0.2826(3) 0.9617(3) 0.0642(10) Uani 1 1 d .
H10C H 0.9896 0.3372 0.9823 0.096 Uiso 1 1 calc R
H10B H 1.0227 0.2179 0.9908 0.096 Uiso 1 1 calc R
H10A H 0.8903 0.2896 0.9818 0.096 Uiso 1 1 calc R
C11 C 0.5180(2) 0.50965(18) 0.66047(17) 0.0277(5) Uani 1 1 d .
C12 C 0.4533(2) 0.40346(18) 0.62719(16) 0.0277(5) Uani 1 1 d .
C13 C 0.4332(2) 0.3181(2) 0.61340(18) 0.0328(5) Uani 1 1 d .
H13 H 0.4807 0.2522 0.6328 0.039 Uiso 1 1 calc R
C14 C 0.3412(2) 0.3343(2) 0.5704(2) 0.0370(6) Uani 1 1 d .
H14 H 0.3258 0.2780 0.5597 0.044 Uiso 1 1 calc R
C15 C 0.2698(2) 0.4311(2) 0.5420(2) 0.0382(6) Uani 1 1 d .
H15 H 0.2075 0.4387 0.5127 0.046 Uiso 1 1 calc R
C16 C 0.2876(2) 0.5160(2) 0.55565(19) 0.0344(5) Uani 1 1 d .
H16 H 0.2393 0.5817 0.5366 0.041 Uiso 1 1 calc R
C17 C 0.3806(2) 0.49938(19) 0.59897(17) 0.0290(5) Uani 1 1 d .
C18 C 0.3646(2) 0.67583(19) 0.6075(2) 0.0352(6) Uani 1 1 d .
H18A H 0.3224 0.6932 0.5557 0.042 Uiso 1 1 calc R
H18B H 0.4273 0.7095 0.5875 0.042 Uiso 1 1 calc R
C19 C 0.2741(3) 0.7144(3) 0.6980(3) 0.0576(9) Uani 1 1 d .
H19B H 0.2386 0.7875 0.6865 0.086 Uiso 1 1 calc R
H19C H 0.3155 0.6972 0.7495 0.086 Uiso 1 1 calc R
H19A H 0.2100 0.6835 0.7164 0.086 Uiso 1 1 calc R
C20 C 0.4079(2) 0.3922(2) 0.91076(18) 0.0357(6) Uani 1 1 d .
C21 C 0.3620(2) 0.3144(2) 0.9201(2) 0.0387(6) Uani 1 1 d .
H21 H 0.2857 0.3163 0.9630 0.046 Uiso 1 1 calc R
C22 C 0.4259(2) 0.2342(2) 0.86755(19) 0.0337(5) Uani 1 1 d .
C23 C 0.3726(3) 0.1488(2) 0.8848(2) 0.0454(7) Uani 1 1 d .
C24 C 0.3278(3) 0.4828(3) 0.9644(3) 0.0581(9) Uani 1 1 d .
C25 C 0.7881(2) 0.16216(19) 0.57843(18) 0.0334(5) Uani 1 1 d .
C26 C 0.8954(2) 0.1858(2) 0.5395(2) 0.0386(6) Uani 1 1 d .
H26 H 0.9555 0.1521 0.4888 0.046 Uiso 1 1 calc R
C27 C 0.9137(2) 0.2588(2) 0.57513(18) 0.0340(5) Uani 1 1 d .
C28 C 1.0317(3) 0.2841(3) 0.5295(3) 0.0506(8) Uani 1 1 d .
C29 C 0.7767(3) 0.0764(2) 0.5394(2) 0.0438(7) Uani 1 1 d .
C30 C 0.7078(3) 0.1534(2) 0.97613(19) 0.0370(6) Uani 1 1 d .
C31 C 0.8186(3) 0.0821(2) 0.9413(2) 0.0459(7) Uani 1 1 d .
H31 H 0.8606 0.0338 0.9845 0.055 Uiso 1 1 calc R
C32 C 0.8670(3) 0.0819(2) 0.8440(2) 0.0389(6) Uani 1 1 d .
C33 C 0.9882(3) 0.0025(3) 0.8089(3) 0.0550(8) Uani 1 1 d .
C34 C 0.6555(3) 0.1501(3) 1.0851(2) 0.0491(7) Uani 1 1 d .

loop_
_atom_site_aniso_label
_atom_site_aniso_U_11
_atom_site_aniso_U_22
_atom_site_aniso_U_33
_atom_site_aniso_U_23
_atom_site_aniso_U_13
_atom_site_aniso_U_12
Lu1 0.02512(7) 0.02539(7) 0.02443(7) -0.00254(5) -0.00684(5) -0.00542(5)
F14 0.0618(13) 0.0432(11) 0.128(2) 0.0219(12) -0.0351(14) -0.0201(10)
F16 0.0517(12) 0.0741(14) 0.0736(15) -0.0299(12) 0.0185(10) -0.0076(10)
F17 0.0436(11) 0.0736(14) 0.1108(19) -0.0045(13) -0.0008(12) -0.0331(10)
F19 0.0730(17) 0.150(3) 0.136(3) -0.095(2) 0.0602(17) -0.0649(19)
F20 0.192(4) 0.0394(13) 0.105(2) -0.0010(13) 0.073(2) 0.0165(17)
F21 0.087(2) 0.196(4) 0.134(3) -0.132(3) 0.0287(19) -0.055(2)
F22 0.190(3) 0.147(3) 0.0601(14) 0.0008(16) -0.0308(18) -0.138(3)
F23 0.173(3) 0.0371(11) 0.0925(19) -0.0009(11) -0.063(2) -0.0284(14)
F24 0.125(2) 0.1043(19) 0.0561(13) -0.0478(13) 0.0116(14) -0.0600(18)
F25 0.0586(14) 0.101(2) 0.171(3) -0.091(2) -0.0287(16) -0.0142(13)
F26 0.0540(14) 0.162(3) 0.105(2) -0.013(2) -0.0226(14) -0.0527(17)
F27 0.0569(14) 0.0749(17) 0.169(3) 0.0307(18) -0.0035(16) -0.0338(13)
F28 0.0781(18) 0.0906(19) 0.122(2) -0.0591(18) -0.0268(17) 0.0235(15)
F29 0.100(2) 0.100(2) 0.0815(18) 0.0119(16) -0.0242(16) 0.0509(17)
F30 0.0434(13) 0.0792(18) 0.209(4) -0.004(2) 0.0126(18) -0.0059(12)
F31 0.105(2) 0.0931(18) 0.0439(12) 0.0245(12) -0.0188(12) -0.0216(15)
F32 0.263(5) 0.138(3) 0.0446(13) -0.0206(15) -0.0104(19) -0.139(3)
F33 0.0631(15) 0.164(3) 0.0452(12) 0.0039(15) 0.0013(11) -0.0296(17)
O1 0.0328(9) 0.0332(9) 0.0319(9) -0.0005(7) -0.0126(7) -0.0098(7)
O2 0.0370(10) 0.0349(9) 0.0281(9) -0.0054(7) -0.0023(7) -0.0108(8)
O3 0.0329(9) 0.0362(9) 0.0318(9) -0.0040(7) -0.0058(7) -0.0129(7)
O4 0.0313(9) 0.0329(9) 0.0316(9) -0.0084(7) -0.0072(7) -0.0056(7)
O5 0.0310(9) 0.0327(9) 0.0328(9) -0.0063(7) -0.0049(7) -0.0077(7)
O6 0.0356(10) 0.0414(10) 0.0305(9) 0.0021(8) -0.0095(8) -0.0116(8)
O7 0.0386(10) 0.0302(9) 0.0336(9) -0.0010(7) -0.0123(8) -0.0039(8)
N1 0.0270(10) 0.0295(10) 0.0221(9) -0.0031(8) -0.0055(8) -0.0071(8)
N1S 0.160(6) 0.079(3) 0.309(10) -0.050(5) -0.125(7) -0.028(4)
N2 0.0288(11) 0.0445(13) 0.0362(12) -0.0039(10) -0.0078(9) -0.0105(9)
N2S 0.137(4) 0.054(2) 0.133(4) 0.020(2) -0.043(4) -0.011(3)
N3 0.0293(10) 0.0281(10) 0.0255(10) -0.0037(8) -0.0072(8) -0.0077(8)
N4 0.0302(10) 0.0275(10) 0.0282(10) -0.0017(8) -0.0109(8) -0.0050(8)
C1 0.0344(13) 0.0287(12) 0.0260(12) -0.0016(9) -0.0098(10) -0.0080(10)
C1S 0.081(3) 0.107(4) 0.096(4) -0.014(3) -0.011(3) -0.032(3)
C2 0.0515(17) 0.0281(13) 0.0546(18) -0.0006(12) -0.0283(14) -0.0084(12)
C2S 0.101(4) 0.081(3) 0.124(5) -0.018(3) -0.045(3) -0.045(3)
C3 0.063(2) 0.0312(14) 0.060(2) -0.0014(13) -0.0304(16) -0.0163(13)
C3S 0.099(4) 0.068(3) 0.076(3) -0.019(2) -0.021(3) -0.013(2)
C4 0.0455(15) 0.0373(14) 0.0420(15) -0.0022(11) -0.0186(12) -0.0172(12)
C4S 0.097(3) 0.050(2) 0.066(2) 0.0097(18) -0.028(2) -0.031(2)
C5 0.0297(12) 0.0336(12) 0.0258(11) -0.0036(9) -0.0063(9) -0.0104(10)
C6 0.0293(12) 0.0355(13) 0.0247(11) -0.0059(10) -0.0074(9) -0.0083(10)
C7 0.0329(14) 0.0615(19) 0.0513(18) -0.0037(15) -0.0032(13) -0.0214(14)
C8 0.053(2) 0.077(3) 0.081(3) -0.003(2) -0.0252(19) -0.0366(19)
C9 0.0284(14) 0.0502(17) 0.0594(19) -0.0024(14) -0.0178(13) -0.0036(12)
C10 0.053(2) 0.072(2) 0.060(2) 0.0090(18) -0.0258(18) -0.0120(18)
C11 0.0283(12) 0.0290(11) 0.0235(11) -0.0026(9) -0.0078(9) -0.0059(9)
C12 0.0263(11) 0.0331(12) 0.0222(11) -0.0026(9) -0.0053(9) -0.0089(9)
C13 0.0334(13) 0.0336(12) 0.0308(13) -0.0027(10) -0.0064(10) -0.0121(10)
C14 0.0363(14) 0.0444(15) 0.0365(14) -0.0047(11) -0.0099(11) -0.0194(12)
C15 0.0313(13) 0.0527(16) 0.0346(14) -0.0037(12) -0.0117(11) -0.0160(12)
C16 0.0291(13) 0.0398(14) 0.0304(13) 0.0010(10) -0.0101(10) -0.0073(10)
C17 0.0284(12) 0.0331(12) 0.0228(11) -0.0017(9) -0.0057(9) -0.0083(10)
C18 0.0370(14) 0.0277(12) 0.0370(14) -0.0001(10) -0.0157(11) -0.0027(10)
C19 0.056(2) 0.0420(17) 0.057(2) -0.0168(15) 0.0000(16) -0.0016(14)
C20 0.0357(14) 0.0379(14) 0.0255(12) -0.0020(10) -0.0050(10) -0.0057(11)
C21 0.0282(13) 0.0444(15) 0.0361(14) -0.0003(11) -0.0036(11) -0.0092(11)
C22 0.0310(13) 0.0389(13) 0.0315(13) 0.0056(10) -0.0135(10) -0.0124(11)
C23 0.0413(16) 0.0492(17) 0.0493(17) 0.0051(13) -0.0146(13) -0.0223(13)
C24 0.057(2) 0.0520(19) 0.0495(19) -0.0181(15) 0.0133(16) -0.0140(16)
C25 0.0358(13) 0.0302(12) 0.0306(13) -0.0041(10) -0.0135(11) -0.0018(10)
C26 0.0338(14) 0.0390(14) 0.0357(14) -0.0134(11) -0.0026(11) -0.0033(11)
C27 0.0288(12) 0.0358(13) 0.0296(12) -0.0021(10) -0.0056(10) -0.0040(10)
C28 0.0347(15) 0.0560(19) 0.0553(19) -0.0151(15) 0.0023(14) -0.0141(14)
C29 0.0500(17) 0.0375(14) 0.0424(16) -0.0134(12) -0.0106(13) -0.0080(13)
C30 0.0409(15) 0.0434(15) 0.0316(13) 0.0023(11) -0.0131(11) -0.0197(12)
C31 0.0486(17) 0.0464(16) 0.0376(15) 0.0063(12) -0.0205(13) -0.0079(13)
C32 0.0404(15) 0.0320(13) 0.0433(15) 0.0010(11) -0.0168(12) -0.0083(11)
C33 0.0453(18) 0.0454(17) 0.061(2) -0.0013(15) -0.0167(16) 0.0011(14)
C34 0.061(2) 0.0579(19) 0.0322(15) 0.0061(13) -0.0151(14) -0.0267(16)

loop_
_atom_type_symbol
_atom_type_description
_atom_type_scat_dispersion_real
_atom_type_scat_dispersion_imag
_atom_type_scat_source
C C 0.0181 0.0091 'International Tables Vol C Tables 4.2.6.8 and 6.1.1.4'
H H 0.0000 0.0000 'International Tables Vol C Tables 4.2.6.8 and 6.1.1.4'
F F 0.0727 0.0534 'International Tables Vol C Tables 4.2.6.8 and 6.1.1.4'
Lu Lu -6.6179 4.6937 'International Tables Vol C Tables 4.2.6.8 and 6.1.1.4'
N N 0.0311 0.0180 'International Tables Vol C Tables 4.2.6.8 and 6.1.1.4'
O O 0.0492 0.0322 'International Tables Vol C Tables 4.2.6.8 and 6.1.1.4'

loop_
_geom_angle_atom_site_label_1
_geom_angle_atom_site_label_2
_geom_angle_atom_site_label_3
_geom_angle
O3 Lu1 O1 139.40(6)
O3 Lu1 O7 92.66(7)
O1 Lu1 O7 76.69(7)
O3 Lu1 O2 74.68(6)
O1 Lu1 O2 88.49(6)
O7 Lu1 O2 139.87(6)
O3 Lu1 O4 70.41(6)
O1 Lu1 O4 136.56(6)
O7 Lu1 O4 70.04(6)
O2 Lu1 O4 134.88(6)
O3 Lu1 O5 141.56(6)
O1 Lu1 O5 73.80(6)
O7 Lu1 O5 74.84(6)
O2 Lu1 O5 136.53(6)
O4 Lu1 O5 71.16(6)
O3 Lu1 O6 69.61(6)
O1 Lu1 O6 69.87(6)
O7 Lu1 O6 71.26(7)
O2 Lu1 O6 68.62(6)
O4 Lu1 O6 121.65(6)
O5 Lu1 O6 134.71(6)
O3 Lu1 N3 80.70(7)
O1 Lu1 N3 128.66(6)
O7 Lu1 N3 145.60(7)
O2 Lu1 N3 70.92(6)
O4 Lu1 N3 75.97(6)
O5 Lu1 N3 89.51(6)
O6 Lu1 N3 134.61(7)
O3 Lu1 N1 135.40(7)
O1 Lu1 N1 64.91(6)
O7 Lu1 N1 131.88(7)
O2 Lu1 N1 68.91(6)
O4 Lu1 N1 121.19(6)
O5 Lu1 N1 67.62(6)
O6 Lu1 N1 117.15(7)
N3 Lu1 N1 63.83(7)
C6 O1 Lu1 121.87(16)
C20 O2 Lu1 132.91(18)
C22 O3 Lu1 132.89(17)
C25 O4 Lu1 133.50(18)
C27 O5 Lu1 133.81(17)
C30 O6 Lu1 134.37(18)
C32 O7 Lu1 135.87(18)
C5 N1 C1 119.6(2)
C5 N1 Lu1 117.48(16)
C1 N1 Lu1 122.14(16)
C6 N2 C7 126.3(2)
C6 N2 C9 116.5(2)
C7 N2 C9 116.2(2)
C11 N3 C12 105.5(2)
C11 N3 Lu1 119.01(16)
C12 N3 Lu1 133.50(16)
C11 N4 C17 106.2(2)
C11 N4 C18 131.1(2)
C17 N4 C18 122.6(2)
N1 C1 C2 121.0(2)
N1 C1 C11 112.1(2)
C2 C1 C11 126.9(2)
C2S C1S H1SB 109.5
C2S C1S H1SC 109.5
H1SB C1S H1SC 109.5
C2S C1S H1SA 109.5
H1SB C1S H1SA 109.5
H1SC C1S H1SA 109.5
C3 C2 C1 119.1(3)
C3 C2 H2 120.4
C1 C2 H2 120.4
N1S C2S C1S 179.4(7)
C4 C3 C2 119.9(3)
C4 C3 H3 120.0
C2 C3 H3 120.0
C4S C3S H3SA 109.5
C4S C3S H3SC 109.5
H3SA C3S H3SC 109.5
C4S C3S H3SB 109.5
H3SA C3S H3SB 109.5
H3SC C3S H3SB 109.5
C3 C4 C5 118.0(3)
C3 C4 H4 121.0
C5 C4 H4 121.0
N2S C4S C3S 178.3(6)
N1 C5 C4 122.3(2)
N1 C5 C6 111.0(2)
C4 C5 C6 126.4(2)
O1 C6 N2 121.2(2)
O1 C6 C5 115.4(2)
N2 C6 C5 123.4(2)
N2 C7 C8 113.0(3)
N2 C7 H7A 109.0
C8 C7 H7A 109.0
N2 C7 H7B 109.0
C8 C7 H7B 109.0
H7A C7 H7B 107.8
C7 C8 H8B 109.5
C7 C8 H8C 109.5
H8B C8 H8C 109.5
C7 C8 H8A 109.5
H8B C8 H8A 109.5
H8C C8 H8A 109.5
N2 C9 C10 112.9(3)
N2 C9 H9B 109.0
C10 C9 H9B 109.0
N2 C9 H9A 109.0
C10 C9 H9A 109.0
H9B C9 H9A 107.8
C9 C10 H10C 109.5
C9 C10 H10B 109.5
H10C C10 H10B 109.5
C9 C10 H10A 109.5
H10C C10 H10A 109.5
H10B C10 H10A 109.5
N3 C11 N4 112.7(2)
N3 C11 C1 119.8(2)
N4 C11 C1 127.5(2)
N3 C12 C17 109.4(2)
N3 C12 C13 130.6(2)
C17 C12 C13 120.0(2)
C14 C13 C12 117.1(2)
C14 C13 H13 121.5
C12 C13 H13 121.5
C13 C14 C15 122.0(3)
C13 C14 H14 119.0
C15 C14 H14 119.0
C16 C15 C14 121.8(2)
C16 C15 H15 119.1
C14 C15 H15 119.1
C15 C16 C17 116.1(2)
C15 C16 H16 122.0
C17 C16 H16 122.0
N4 C17 C16 130.7(2)
N4 C17 C12 106.2(2)
C16 C17 C12 123.1(2)
N4 C18 C19 112.0(2)
N4 C18 H18A 109.2
C19 C18 H18A 109.2
N4 C18 H18B 109.2
C19 C18 H18B 109.2
H18A C18 H18B 107.9
C18 C19 H19B 109.5
C18 C19 H19C 109.5
H19B C19 H19C 109.5
C18 C19 H19A 109.5
H19B C19 H19A 109.5
H19C C19 H19A 109.5
O2 C20 C21 128.2(3)
O2 C20 C24 113.7(3)
C21 C20 C24 118.1(3)
C22 C21 C20 120.9(2)
C22 C21 H21 119.6
C20 C21 H21 119.6
O3 C22 C21 128.9(3)
O3 C22 C23 113.0(2)
C21 C22 C23 118.1(2)
F22 C23 F14 108.5(3)
F22 C23 F17 106.8(3)
F14 C23 F17 105.1(3)
F22 C23 C22 111.3(3)
F14 C23 C22 110.7(2)
F17 C23 C22 114.1(3)
F20 C24 F21 107.9(4)
F20 C24 F16 108.0(4)
F21 C24 F16 105.0(3)
F20 C24 C20 110.3(3)
F21 C24 C20 111.0(3)
F16 C24 C20 114.3(3)
O4 C25 C26 128.3(3)
O4 C25 C29 114.8(2)
C26 C25 C29 116.9(2)
C27 C26 C25 119.7(2)
C27 C26 H26 120.2
C25 C26 H26 120.2
O5 C27 C26 128.3(3)
O5 C27 C28 113.5(2)
C26 C27 C28 118.2(2)
F19 C28 F27 110.3(3)
F19 C28 F26 104.0(3)
F27 C28 F26 104.3(3)
F19 C28 C27 115.2(3)
F27 C28 C27 112.1(3)
F26 C28 C27 110.0(3)
F25 C29 F23 108.4(3)
F25 C29 F24 106.8(3)
F23 C29 F24 104.9(3)
F25 C29 C25 111.7(2)
F23 C29 C25 110.6(3)
F24 C29 C25 113.9(3)
O6 C30 C31 127.5(3)
O6 C30 C34 114.0(3)
C31 C30 C34 118.4(3)
C32 C31 C30 119.9(3)
C32 C31 H31 120.0
C30 C31 H31 120.0
O7 C32 C31 128.1(3)
O7 C32 C33 113.7(3)
C31 C32 C33 118.2(3)
F29 C33 F30 108.2(4)
F29 C33 F28 106.5(3)
F30 C33 F28 102.8(4)
F29 C33 C32 115.4(3)
F30 C33 C32 111.1(3)
F28 C33 C32 111.9(3)
F32 C34 F33 110.3(4)
F32 C34 F31 107.2(3)
F33 C34 F31 103.7(3)
F32 C34 C30 111.1(3)
F33 C34 C30 111.3(3)
F31 C34 C30 113.0(3)

loop_
_geom_bond_atom_site_label_1
_geom_bond_atom_site_label_2
_geom_bond_distance
Lu1 O3 2.2937(17)
Lu1 O1 2.2996(18)
Lu1 O7 2.3090(18)
Lu1 O2 2.3359(18)
Lu1 O4 2.3661(17)
Lu1 O5 2.3703(18)
Lu1 O6 2.3924(18)
Lu1 N3 2.487(2)
Lu1 N1 2.505(2)
F14 C23 1.314(4)
F16 C24 1.318(4)
F17 C23 1.325(4)
F19 C28 1.297(4)
F20 C24 1.296(5)
F21 C24 1.302(5)
F22 C23 1.299(4)
F23 C29 1.307(4)
F24 C29 1.314(4)
F25 C29 1.302(4)
F26 C28 1.335(4)
F27 C28 1.297(4)
F28 C33 1.315(5)
F29 C33 1.288(4)
F30 C33 1.305(5)
F31 C34 1.330(4)
F32 C34 1.269(4)
F33 C34 1.306(4)
O1 C6 1.251(3)
O2 C20 1.246(3)
O3 C22 1.253(3)
O4 C25 1.238(3)
O5 C27 1.246(3)
O6 C30 1.234(3)
O7 C32 1.255(3)
N1 C5 1.338(3)
N1 C1 1.342(3)
N1S C2S 1.120(8)
N2 C6 1.327(3)
N2 C7 1.470(4)
N2 C9 1.476(4)
N2S C4S 1.122(6)
N3 C11 1.327(3)
N3 C12 1.385(3)
N4 C11 1.368(3)
N4 C17 1.387(3)
N4 C18 1.470(3)
C1 C2 1.389(4)
C1 C11 1.474(3)
C1S C2S 1.419(8)
C1S H1SB 0.9800
C1S H1SC 0.9800
C1S H1SA 0.9800
C2 C3 1.380(4)
C2 H2 0.9500
C3 C4 1.379(4)
C3 H3 0.9500
C3S C4S 1.430(6)
C3S H3SA 0.9800
C3S H3SC 0.9800
C3S H3SB 0.9800
C4 C5 1.389(4)
C4 H4 0.9500
C5 C6 1.508(4)
C7 C8 1.511(5)
C7 H7A 0.9900
C7 H7B 0.9900
C8 H8B 0.9800
C8 H8C 0.9800
C8 H8A 0.9800
C9 C10 1.512(5)
C9 H9B 0.9900
C9 H9A 0.9900
C10 H10C 0.9800
C10 H10B 0.9800
C10 H10A 0.9800
C12 C17 1.398(3)
C12 C13 1.405(4)
C13 C14 1.382(4)
C13 H13 0.9500
C14 C15 1.402(4)
C14 H14 0.9500
C15 C16 1.382(4)
C15 H15 0.9500
C16 C17 1.394(4)
C16 H16 0.9500
C18 C19 1.517(4)
C18 H18A 0.9900
C18 H18B 0.9900
C19 H19B 0.9800
C19 H19C 0.9800
C19 H19A 0.9800
C20 C21 1.392(4)
C20 C24 1.529(4)
C21 C22 1.383(4)
C21 H21 0.9500
C22 C23 1.533(4)
C25 C26 1.395(4)
C25 C29 1.539(4)
C26 C27 1.386(4)
C26 H26 0.9500
C27 C28 1.534(4)
C30 C31 1.397(4)
C30 C34 1.539(4)
C31 C32 1.380(4)
C31 H31 0.9500
C32 C33 1.528(4)
